data_1506833
loop_
_publ_author_name
'Vishweshwar, Peddy'
'Jagadeesh Babu, N.'
'Nangia, Ashwini'
'Mason, Sax A.'
'Puschmann, Horst'
'Mondal, Raju'
'Howard, Judith A. K.'

_publ_section_title
;
 Variable Temperature Neutron Diffraction Analysis of a Very Short
 O&#x2212;H&#x00B7;&#x00B7;&#x00B7;O Hydrogen Bond in
 2,3,5,6-Pyrazinetetracarboxylic Acid Dihydrate:&#x00A0; Synthon-Assisted
 Short Oacid&#x2212;H&#x00B7;&#x00B7;&#x00B7;OwaterHydrogen Bonds in a
 Multicenter Array
;
_journal_issue 43
_journal_name_full 'The Journal of Physical Chemistry A'
_journal_page_first 9406
_journal_paper_doi 10.1021/jp0476848
_journal_volume 108
_journal_year 2004
_chemical_formula_moiety C8H4N2O8.2H2O
_chemical_formula_sum 'C8 H8 N2 O10'
_chemical_formula_weight 292.16
_chemical_melting_point 480
_chemical_name_common
;
2,3,5,6-pyrazinetetracarboxylic acid dihydrate
;
_chemical_name_systematic
; 
 2,3,5,6-pyrazinetetracarboxylic acid dihydrate
;
_space_group_IT_number 2
_symmetry_cell_setting triclinic
_symmetry_space_group_name_Hall '-P 1'
_symmetry_space_group_name_H-M 'P -1'
_atom_sites_solution_hydrogens geom
_atom_sites_solution_primary direct
_atom_sites_solution_secondary difmap
_audit_creation_method SHELXL-97
_cell_angle_alpha 98.381(5)
_cell_angle_beta 107.406(5)
_cell_angle_gamma 105.573(5)
_cell_formula_units_Z 1
_cell_length_a 5.4385(10)
_cell_length_b 6.3885(10)
_cell_length_c 8.6809(10)
_cell_measurement_reflns_used 626
_cell_measurement_temperature 100(1)
_cell_measurement_theta_max 31.98
_cell_measurement_theta_min 4.04
_cell_volume 268.72(7)
_computing_cell_refinement 'ILL RAFD9'
_computing_data_collection 'ILL HKLGEN, MAD'
_computing_data_reduction 'ILL RACER'
_computing_molecular_graphics 'ORTEP and PLUTON'
_computing_publication_material SHELXL-97
_computing_structure_refinement 'SHELXL-97 (Sheldrick, 1997)'
_computing_structure_solution 'SHELXS-97 (Sheldrick, 1990)'
_diffrn_ambient_temperature 100(1)
_diffrn_detector_area_resol_mean '0.25 degrees'
_diffrn_measured_fraction_theta_full 0.941
_diffrn_measured_fraction_theta_max 0.941
_diffrn_measurement_device_type 'd9 four-circle diffractometer'
_diffrn_measurement_method 'omega step-scans'
_diffrn_radiation_monochromator graphite
_diffrn_radiation_probe neutron
_diffrn_radiation_source 'ILL reactor'
_diffrn_radiation_type neutron
_diffrn_radiation_wavelength 0.83970
_diffrn_reflns_av_R_equivalents 0.0200
_diffrn_reflns_av_sigmaI/netI 0.0234
_diffrn_reflns_limit_h_max 8
_diffrn_reflns_limit_h_min -1
_diffrn_reflns_limit_k_max 9
_diffrn_reflns_limit_k_min -9
_diffrn_reflns_limit_l_max 12
_diffrn_reflns_limit_l_min -13
_diffrn_reflns_number 3123
_diffrn_reflns_theta_full 40.14
_diffrn_reflns_theta_max 40.14
_diffrn_reflns_theta_min 3.00
_diffrn_standards_decay_% 0
_exptl_absorpt_coefficient_mu 0.000
_exptl_absorpt_correction_T_max 0.9407
_exptl_absorpt_correction_T_min 0.8414
_exptl_absorpt_correction_type 'Gaussian grid'
_exptl_absorpt_process_details 'program DATAP'
_exptl_crystal_colour 'Pale yellow'
_exptl_crystal_density_diffrn 1.804
_exptl_crystal_density_method 'not measured'
_exptl_crystal_description plate
_exptl_crystal_F_000 100
_exptl_crystal_size_max 2.8
_exptl_crystal_size_mid 1.6
_exptl_crystal_size_min 0.6
_refine_diff_density_max 0.456
_refine_diff_density_min -0.446
_refine_diff_density_rms 0.112
_refine_ls_extinction_coef 0.068(2)
_refine_ls_extinction_expression Fc^*^=kFc[1+0.001xFc^2^\l^3^/sin(2\q)]^-1/4^
_refine_ls_extinction_method SHELXL
_refine_ls_goodness_of_fit_ref 1.168
_refine_ls_hydrogen_treatment refall
_refine_ls_matrix_type full
_refine_ls_number_parameters 135
_refine_ls_number_reflns 1915
_refine_ls_number_restraints 0
_refine_ls_restrained_S_all 1.168
_refine_ls_R_factor_all 0.0271
_refine_ls_R_factor_gt 0.0233
_refine_ls_shift/su_max 1.741
_refine_ls_shift/su_mean 0.022
_refine_ls_structure_factor_coef Fsqd
_refine_ls_weighting_details 'calc w=1/[\s^2^(Fo^2^)+(0.0128P)^2^+0.3065P] where P=(Fo^2^+2Fc^2^)/3'
_refine_ls_weighting_scheme calc
_refine_ls_wR_factor_gt 0.0447
_refine_ls_wR_factor_ref 0.0460
_reflns_number_gt 1762
_reflns_number_total 1915
_reflns_threshold_expression >2sigma(I)
_cod_data_source_file jp0476848si20040528_025757.cif
_cod_data_source_block a
_cod_depositor_comments
;
The following automatic conversions were performed:

'_symmetry_cell_setting' value 'Triclinic' changed to 'triclinic'
according to /home/saulius/struct/CIF-dictionaries/cif_core.dic
dictionary named 'cif_core.dic' version 2.4.1 from 2010-06-29.

Automatic conversion script
Id: cif_fix_values 1715 2011-07-08 13:25:40Z adriana 
;
_cod_database_code 1506833

loop_
_symmetry_equiv_pos_as_xyz
'x, y, z'
'-x, -y, -z'

loop_
_atom_site_label
_atom_site_type_symbol
_atom_site_fract_x
_atom_site_fract_y
_atom_site_fract_z
_atom_site_U_iso_or_equiv
_atom_site_adp_type
_atom_site_occupancy
_atom_site_symmetry_multiplicity
_atom_site_calc_flag
_atom_site_refinement_flags
O1 O 0.25450(12) -0.05028(9) 0.09056(7) 0.01120(18) Uani 1.000(5) 1 d .
O14 O 0.18328(12) 0.29010(9) 0.21947(7) 0.01111(18) Uani 1.000(5) 1 d .
O3 O 0.63542(12) 0.00209(10) 0.30668(7) 0.01392(11) Uani 1 1 d .
O4 O 0.74737(13) -0.38760(11) 0.44466(7) 0.01692(12) Uani 1 1 d .
O5 O 1.09781(12) -0.21995(11) 0.37021(7) 0.0152(2) Uani 1.000(5) 1 d .
N7 N 0.31070(7) -0.40405(5) -0.07627(4) 0.00808(8) Uani 1 1 d .
H2 H 0.2334(2) 0.09555(19) 0.15640(14) 0.0219(4) Uani 1.000(9) 1 d .
H5 H 1.2024(3) -0.1683(2) 0.49106(15) 0.0266(4) Uani 0.978(9) 1 d P
C8 C 0.46105(10) -0.10288(7) 0.17192(5) 0.00823(9) Uani 1 1 d .
C9 C 0.47875(9) -0.31477(7) 0.08158(5) 0.00732(8) Uani 1 1 d .
C10 C 0.66868(9) -0.41229(7) 0.15868(5) 0.00735(9) Uani 1 1 d .
C11 C 0.84240(9) -0.33366(7) 0.34170(5) 0.00854(9) Uani 1 1 d .
H12 H 0.2214(3) 0.3302(3) 0.33805(15) 0.0307(4) Uani 1.000(9) 1 d .
H13 H -0.0007(3) 0.2892(2) 0.16408(16) 0.0256(4) Uani 1.000(9) 1 d .

loop_
_atom_site_aniso_label
_atom_site_aniso_U_11
_atom_site_aniso_U_22
_atom_site_aniso_U_33
_atom_site_aniso_U_23
_atom_site_aniso_U_13
_atom_site_aniso_U_12
O1 0.0121(3) 0.0115(2) 0.0082(2) -0.00038(16) 0.00001(17) 0.00651(18)
O14 0.0107(3) 0.0124(3) 0.0087(2) -0.00028(16) 0.00111(18) 0.00567(18)
O3 0.0128(2) 0.0136(2) 0.0088(2) -0.00456(17) -0.00240(18) 0.00507(18)
O4 0.0142(2) 0.0243(3) 0.0059(2) 0.00269(18) 0.00170(18) -0.0010(2)
O5 0.0094(3) 0.0221(3) 0.0077(3) 0.00019(18) 0.00016(18) 0.0002(2)
N7 0.00844(14) 0.00867(12) 0.00498(12) 0.00000(9) -0.00023(10) 0.00329(10)
H2 0.0229(6) 0.0219(5) 0.0188(5) 0.0021(4) 0.0045(4) 0.0092(4)
H5 0.0192(6) 0.0366(7) 0.0129(5) 0.0008(4) -0.0013(4) 0.0026(4)
C8 0.00839(18) 0.00821(16) 0.00600(16) -0.00036(13) 0.00055(14) 0.00285(13)
C9 0.00762(17) 0.00764(16) 0.00478(15) 0.00007(12) 0.00006(13) 0.00270(13)
C10 0.00775(18) 0.00811(16) 0.00444(16) 0.00026(12) 0.00010(13) 0.00289(13)
C11 0.00848(19) 0.00976(16) 0.00495(16) 0.00025(12) 0.00025(13) 0.00246(14)
H12 0.0372(8) 0.0390(7) 0.0140(5) 0.0006(4) 0.0037(4) 0.0189(6)
H13 0.0175(6) 0.0339(6) 0.0234(6) 0.0053(4) 0.0020(4) 0.0120(4)

loop_
_atom_type_symbol
_atom_type_description
_atom_type_scat_dispersion_real
_atom_type_scat_dispersion_imag
_atom_type_scat_source
C C 0.0000 0.0000 'International Tables Vol C Tables 4.2.6.8 and 6.1.1.4'
H H 0.0000 0.0000 'International Tables Vol C Tables 4.2.6.8 and 6.1.1.4'
N N 0.0000 0.0000 'International Tables Vol C Tables 4.2.6.8 and 6.1.1.4'
O O 0.0000 0.0000 'International Tables Vol C Tables 4.2.6.8 and 6.1.1.4'

loop_
_geom_angle_atom_site_label_1
_geom_angle_atom_site_label_2
_geom_angle_atom_site_label_3
_geom_angle
_geom_angle_site_symmetry_1
C8 O1 H2 114.08(8) .
H2 O14 H12 116.93(11) .
H2 O14 H13 113.60(10) .
H12 O14 H13 107.23(13) .
C11 O5 H5 110.57(9) .
C10 N7 C9 117.93(3) 2_645
O3 C8 O1 126.85(5) .
O3 C8 C9 119.80(5) .
O1 C8 C9 113.34(4) .
N7 C9 C10 121.05(4) .
N7 C9 C8 117.63(4) .
C10 C9 C8 121.31(4) .
N7 C10 C9 121.02(4) 2_645
N7 C10 C11 115.43(4) 2_645
C9 C10 C11 123.29(4) .
O4 C11 O5 126.16(5) .
O4 C11 C10 120.43(5) .
O5 C11 C10 113.26(4) .

loop_
_geom_bond_atom_site_label_1
_geom_bond_atom_site_label_2
_geom_bond_distance
_geom_bond_site_symmetry_2
O1 C8 1.2926(7) .
O1 H2 1.0721(12) .
O14 H2 1.4112(13) .
O14 H12 0.9670(13) .
O14 H13 0.9700(12) .
O3 C8 1.2181(7) .
O4 C11 1.2063(7) .
O5 C11 1.3110(8) .
O5 H5 0.9871(12) .
N7 C10 1.3322(5) 2_645
N7 C9 1.3346(5) .
C8 C9 1.5041(6) .
C9 C10 1.3988(6) .
C10 N7 1.3322(5) 2_645
C10 C11 1.5112(6) .
